data_7056164
loop_
_publ_author_name
'Cabrero-Antonino, Maria'
'Ballesteros-Garrido, Rafael'
'Chiassai, Leonardo'
'Escriv\'a, Emilio'
'Ramirez de Arellano, Carmen'
'Ballesteros, Rafael'
'Abarca, Bel\'en'

_publ_section_title
;
 Synthesis of New Terpyridine-like ligands based on Triazolopyridines and
 Benzotriazoles
;
_journal_name_full 'New J. Chem.'
_journal_paper_doi 10.1039/C7NJ00962C
_journal_year 2017
_chemical_formula_sum 'C17 H11 N7'
_chemical_formula_weight 313.33
_chemical_name_systematic
; 
 ? 
;
_space_group_crystal_system monoclinic
_space_group_IT_number 15
_space_group_name_Hall '-C 2yc'
_space_group_name_H-M_alt 'C 1 2/c 1'
_symmetry_space_group_name_Hall '-C 2yc'
_symmetry_space_group_name_H-M 'C 1 2/c 1'
_atom_sites_solution_hydrogens geom
_atom_sites_solution_primary direct
_atom_sites_solution_secondary difmap
_audit_creation_method SHELXL-2016/6
_audit_update_record
;
2017-03-13 deposited with the CCDC.
2017-05-09 downloaded from the CCDC.
;
_cell_angle_alpha 90
_cell_angle_beta 112.39(3)
_cell_angle_gamma 90
_cell_formula_units_Z 4
_cell_length_a 12.633(3)
_cell_length_b 9.977(2)
_cell_length_c 12.085(2)
_cell_measurement_reflns_used 35860
_cell_measurement_temperature 120(2)
_cell_measurement_theta_max 30.034
_cell_measurement_theta_min 0.998
_cell_volume 1408.4(6)
_computing_cell_refinement 'HKL Scalepack (Otwinowski & Minor 1997)'
_computing_data_collection 'Collect (Bruker AXS BV, 1997-2004)'
_computing_data_reduction 'HKL Scalepack (Otwinowski & Minor 1997)'
_computing_molecular_graphics 'SHELXTL v6.14 (Bruker, 2000-2003)'
_computing_publication_material 'SHELXL-2016/6 (Sheldrick, 2016)'
_computing_structure_refinement 'SHELXL-2016/6 (Sheldrick, 2016)'
_computing_structure_solution 'SHELXS-97 (Sheldrick, 1990)'
_diffrn_ambient_temperature 120(2)
_diffrn_detector_area_resol_mean 9
_diffrn_measured_fraction_theta_full 0.997
_diffrn_measured_fraction_theta_max 0.997
_diffrn_measurement_device_type 'Bruker-Nonius, KappaCCD'
_diffrn_measurement_method '\w scans'
_diffrn_radiation_type MoK\a
_diffrn_radiation_wavelength 0.71073
_diffrn_reflns_av_R_equivalents 0.0344
_diffrn_reflns_av_unetI/netI 0.0314
_diffrn_reflns_Laue_measured_fraction_full 0.997
_diffrn_reflns_Laue_measured_fraction_max 0.997
_diffrn_reflns_limit_h_max 17
_diffrn_reflns_limit_h_min -17
_diffrn_reflns_limit_k_max 13
_diffrn_reflns_limit_k_min -14
_diffrn_reflns_limit_l_max 16
_diffrn_reflns_limit_l_min -17
_diffrn_reflns_number 7499
_diffrn_reflns_point_group_measured_fraction_full 0.997
_diffrn_reflns_point_group_measured_fraction_max 0.997
_diffrn_reflns_theta_full 30.000
_diffrn_reflns_theta_max 30.019
_diffrn_reflns_theta_min 2.848
_exptl_absorpt_coefficient_mu 0.096
_exptl_absorpt_correction_type none
_exptl_crystal_colour colourless
_exptl_crystal_density_diffrn 1.478
_exptl_crystal_density_method 'not measured'
_exptl_crystal_description lath
_exptl_crystal_F_000 648
_exptl_crystal_size_max 0.30
_exptl_crystal_size_mid 0.10
_exptl_crystal_size_min 0.04
_refine_diff_density_max 0.203
_refine_diff_density_min -0.202
_refine_diff_density_rms 0.042
_refine_ls_extinction_method none
_refine_ls_goodness_of_fit_ref 1.058
_refine_ls_hydrogen_treatment constr
_refine_ls_matrix_type full
_refine_ls_number_parameters 110
_refine_ls_number_reflns 2054
_refine_ls_number_restraints 0
_refine_ls_restrained_S_all 1.058
_refine_ls_R_factor_all 0.0648
_refine_ls_R_factor_gt 0.0398
_refine_ls_shift/su_max 0.001
_refine_ls_shift/su_mean 0.000
_refine_ls_structure_factor_coef Fsqd
_refine_ls_weighting_details 'w=1/[\s^2^(Fo^2^)+(0.0658P)^2^] where P=(Fo^2^+2Fc^2^)/3'
_refine_ls_weighting_scheme calc
_refine_ls_wR_factor_gt 0.1020
_refine_ls_wR_factor_ref 0.1116
_reflns_Friedel_coverage 0.000
_reflns_number_gt 1430
_reflns_number_total 2054
_reflns_threshold_expression 'I > 2\s(I)'
_cod_data_source_file c7nj00962c2.cif
_cod_data_source_block tptplate
_cod_original_cell_volume 1408.3(6)
_cod_database_code 7056164
_shelx_shelxl_version_number 2016/6
_shelx_space_group_comment
; 
The symmetry employed for this shelxl refinement is uniquely defined 
by the following loop, which should always be used as a source of 
symmetry information in preference to the above space-group names. 
They are only intended as comments. 
;

loop_
_space_group_symop_operation_xyz
'x, y, z'
'-x, y, -z+1/2'
'x+1/2, y+1/2, z'
'-x+1/2, y+1/2, -z+1/2'
'-x, -y, -z'
'x, -y, z-1/2'
'-x+1/2, -y+1/2, -z'
'x+1/2, -y+1/2, z-1/2'

loop_
_atom_site_label
_atom_site_type_symbol
_atom_site_fract_x
_atom_site_fract_y
_atom_site_fract_z
_atom_site_U_iso_or_equiv
_atom_site_adp_type
_atom_site_occupancy
_atom_site_site_symmetry_order
_atom_site_calc_flag
_atom_site_refinement_flags_posn
_atom_site_refinement_flags_adp
_atom_site_refinement_flags_occupancy
N1 N 0.500000 0.75479(12) 0.250000 0.0305(3) Uani 1 2 d S T P
N12 N 0.36667(8) 0.70486(10) -0.07274(8) 0.0428(3) Uani 1 1 d . . .
N18 N 0.33489(7) 0.91602(10) -0.10107(7) 0.0353(2) Uani 1 1 d . . .
C13A C 0.38104(8) 0.90075(10) 0.02114(8) 0.0302(2) Uani 1 1 d . . .
C2 C 0.45283(8) 0.68494(10) 0.14723(9) 0.0322(3) Uani 1 1 d . . .
C3 C 0.45278(10) 0.54488(11) 0.14358(11) 0.0417(3) Uani 1 1 d . . .
H3 H 0.420978 0.498432 0.069559 0.050 Uiso 1 1 calc R U .
C4 C 0.500000 0.47582(16) 0.250000 0.0479(4) Uani 1 2 d S T P
H4 H 0.500001 0.380602 0.249999 0.058 Uiso 1 2 calc R U P
N11 N 0.32614(9) 0.79655(11) -0.15809(8) 0.0455(3) Uani 1 1 d . . .
C17 C 0.30411(9) 1.03797(12) -0.15739(10) 0.0400(3) Uani 1 1 d . . .
H17 H 0.271020 1.043931 -0.242214 0.048 Uiso 1 1 calc R U .
C14 C 0.39534(8) 1.01657(11) 0.09225(9) 0.0320(2) Uani 1 1 d . . .
H14 H 0.423691 1.009762 0.177010 0.038 Uiso 1 1 calc R U .
C13 C 0.40123(8) 0.76281(11) 0.03698(8) 0.0326(2) Uani 1 1 d . . .
C16 C 0.32226(9) 1.14874(12) -0.08876(10) 0.0393(3) Uani 1 1 d . . .
H16 H 0.304314 1.234447 -0.125440 0.047 Uiso 1 1 calc R U .
C15 C 0.36798(9) 1.13825(11) 0.03786(10) 0.0370(3) Uani 1 1 d . . .
H15 H 0.379615 1.217026 0.085197 0.044 Uiso 1 1 calc R U .

loop_
_atom_site_aniso_label
_atom_site_aniso_U_11
_atom_site_aniso_U_22
_atom_site_aniso_U_33
_atom_site_aniso_U_23
_atom_site_aniso_U_13
_atom_site_aniso_U_12
N1 0.0320(6) 0.0310(6) 0.0287(6) 0.000 0.0117(5) 0.000
N12 0.0434(6) 0.0479(6) 0.0330(5) -0.0117(4) 0.0100(4) -0.0013(4)
N18 0.0329(5) 0.0479(6) 0.0227(4) -0.0028(4) 0.0079(4) 0.0018(4)
C13A 0.0269(5) 0.0400(6) 0.0225(5) -0.0008(4) 0.0082(4) -0.0003(4)
C2 0.0313(5) 0.0319(5) 0.0343(6) -0.0039(4) 0.0133(4) -0.0019(4)
C3 0.0442(6) 0.0330(6) 0.0454(7) -0.0074(5) 0.0143(5) -0.0036(4)
C4 0.0554(10) 0.0285(8) 0.0560(11) 0.000 0.0169(8) 0.000
N11 0.0483(6) 0.0546(6) 0.0282(5) -0.0103(4) 0.0086(4) 0.0011(4)
C17 0.0342(6) 0.0582(7) 0.0267(5) 0.0093(5) 0.0103(4) 0.0069(5)
C14 0.0316(5) 0.0376(6) 0.0252(5) -0.0003(4) 0.0091(4) 0.0015(4)
C13 0.0320(5) 0.0360(6) 0.0289(5) -0.0069(4) 0.0107(4) -0.0031(4)
C16 0.0344(6) 0.0466(7) 0.0363(6) 0.0108(5) 0.0129(5) 0.0065(5)
C15 0.0352(6) 0.0373(6) 0.0359(6) 0.0019(4) 0.0107(4) 0.0032(4)

loop_
_atom_type_symbol
_atom_type_description
_atom_type_scat_dispersion_real
_atom_type_scat_dispersion_imag
_atom_type_scat_source
C C 0.0033 0.0016 'International Tables Vol C Tables 4.2.6.8 and 6.1.1.4'
H H 0.0000 0.0000 'International Tables Vol C Tables 4.2.6.8 and 6.1.1.4'
N N 0.0061 0.0033 'International Tables Vol C Tables 4.2.6.8 and 6.1.1.4'

loop_
_geom_angle_atom_site_label_1
_geom_angle_atom_site_label_2
_geom_angle_atom_site_label_3
_geom_angle
_geom_angle_site_symmetry_3
C2 N1 C2 117.78(12) 2_655
N11 N12 C13 110.55(10) .
N11 N18 C13A 111.51(9) .
N11 N18 C17 124.84(10) .
C13A N18 C17 123.64(9) .
N18 C13A C13 103.69(8) .
N18 C13A C14 117.88(9) .
C13 C13A C14 138.43(9) .
N1 C2 C3 122.70(10) .
N1 C2 C13 116.82(10) .
C3 C2 C13 120.47(10) .
C4 C3 C2 118.38(11) .
C3 C4 C3 120.02(15) 2_655
N12 N11 N18 106.12(8) .
C16 C17 N18 118.09(11) .
C15 C14 C13A 119.12(10) .
N12 C13 C13A 108.13(9) .
N12 C13 C2 121.95(10) .
C13A C13 C2 129.89(9) .
C17 C16 C15 120.47(11) .
C14 C15 C16 120.72(11) .

loop_
_geom_bond_atom_site_label_1
_geom_bond_atom_site_label_2
_geom_bond_distance
_geom_bond_site_symmetry_2
N1 C2 1.3488(12) .
N1 C2 1.3488(12) 2_655
N12 N11 1.3268(15) .
N12 C13 1.3572(12) .
N18 N11 1.3601(13) .
N18 C13A 1.3741(14) .
N18 C17 1.3759(14) .
C13A C13 1.3995(15) .
C13A C14 1.4101(14) .
C2 C3 1.3981(16) .
C2 C13 1.4636(15) .
C3 C4 1.3784(15) .
C17 C16 1.3480(17) .
C14 C15 1.3610(15) .
C16 C15 1.4186(16) .
